data_2005615
loop_
_publ_author_name
'De Simone, C. A.'
'Pereira, M. A.'
'Luu-Duc, C.'
'Pitta, I. R.'
'Galdino, S. L.'
'Menezes, E. H. C.'
'Zukerman-Schpector, J.'

_publ_contact_author
;
    Prof. J. Zukerman-Schpector
    Departamento Qu\'imica
    Universidade Federal de S\~ao Carlos
    Caixa Postal 676
    13565-905 - S\~ao Carlos - SP
    Brazil
;
_publ_section_title
;
 3-Benzyl-5-(2-fluorobenzylidene)imidazolidine-2,4-dione
;
_journal_issue 11
_journal_name_full 'Acta Crystallographica Section C'
_journal_page_first 2771
_journal_page_last 2772
_journal_paper_doi 10.1107/S0108270196007317
_journal_volume 52
_journal_year 1996
_chemical_formula_moiety 'C17 H13 F N2 O2'
_chemical_formula_sum 'C17 H13 F N2 O2'
_chemical_formula_weight 296.30
_space_group_IT_number 14
_symmetry_cell_setting monoclinic
_symmetry_space_group_name_Hall '-P 2ybc'
_symmetry_space_group_name_H-M 'P 1 21/c 1'
_audit_creation_method 'manual editing'
_cell_angle_alpha 90.00
_cell_angle_beta 109.31(2)
_cell_angle_gamma 90.00
_cell_formula_units_Z 4
_cell_length_a 13.102(2)
_cell_length_b 7.077(2)
_cell_length_c 16.233(2)
_cell_measurement_reflns_used 25
_cell_measurement_temperature 293(2)
_cell_measurement_theta_max 24.00
_cell_measurement_theta_min 8.25
_cell_volume 1420.5(5)
_computing_cell_refinement 'CAD-4 Software'
_computing_data_collection 'CAD-4 Software (Enraf-Nonius, 1989)'
_computing_data_reduction 'CAD-4 Software'
_computing_molecular_graphics 'ZORTEP (Zsolnai, 1995)'
_computing_structure_refinement 'SHELXL93 (Sheldrick, 1993)'
_computing_structure_solution 'SHELXS86 (Sheldrick, 1985)'
_diffrn_measurement_device 'Enraf-Nonius CAD4'
_diffrn_measurement_method \w/2\q
_diffrn_radiation_monochromator graphite
_diffrn_radiation_source 'fine-focus sealed tube'
_diffrn_radiation_type MoK\a
_diffrn_radiation_wavelength 0.71073
_diffrn_reflns_av_R_equivalents 0.0104
_diffrn_reflns_limit_h_max 15
_diffrn_reflns_limit_h_min 0
_diffrn_reflns_limit_k_max 9
_diffrn_reflns_limit_k_min 0
_diffrn_reflns_limit_l_max 19
_diffrn_reflns_limit_l_min -19
_diffrn_reflns_number 2618
_diffrn_reflns_theta_max 24.97
_diffrn_reflns_theta_min 1.65
_diffrn_standards_decay_% 0.7
_diffrn_standards_interval_time 120
_diffrn_standards_number 2
_exptl_absorpt_coefficient_mu 0.101
_exptl_absorpt_correction_type none
_exptl_crystal_colour colourless
_exptl_crystal_density_diffrn 1.386
_exptl_crystal_density_meas ?
_exptl_crystal_description irregular
_exptl_crystal_F_000 616
_exptl_crystal_size_max 0.45
_exptl_crystal_size_mid 0.25
_exptl_crystal_size_min 0.15
_refine_diff_density_max 0.338
_refine_diff_density_min -0.233
_refine_ls_extinction_coef 0.050(5)
_refine_ls_extinction_method 'SHELXL93 (Sheldrick, 1993)'
_refine_ls_goodness_of_fit_all 1.114
_refine_ls_goodness_of_fit_obs 1.110
_refine_ls_hydrogen_treatment 'H atoms riding, with one common U = 0.085(3) \%A^2^'
_refine_ls_matrix_type full
_refine_ls_number_parameters 201
_refine_ls_number_reflns 2500
_refine_ls_number_restraints 0
_refine_ls_restrained_S_all 1.114
_refine_ls_restrained_S_obs 1.110
_refine_ls_R_factor_all 0.0845
_refine_ls_R_factor_obs 0.0562
_refine_ls_shift/esd_max 0.000
_refine_ls_shift/esd_mean 0.000
_refine_ls_structure_factor_coef Fsqd
_refine_ls_weighting_details 'w = 1/[\s^2^(Fo^2^)+(0.0716P)^2^+0.5960P] where P=(Fo^2^+2Fc^2^)/3'
_refine_ls_weighting_scheme calc
_refine_ls_wR_factor_all 0.1689
_refine_ls_wR_factor_obs 0.1387
_reflns_number_observed 1748
_reflns_number_total 2500
_reflns_observed_criterion >2sigma(I)
_cod_data_source_file fg1146.cif
_cod_data_source_block default
_cod_depositor_comments
;
 Adding the _atom_site_type_symbol data item.

 Antanas Vaitkus,
 2017-01-28

The following automatic conversions were performed:
'_symmetry_cell_setting' value 'Monoclinic' changed to 'monoclinic'
according to '/home/saulius/struct/CIF-dictionaries/cif_core.dic'
dictionary named 'cif_core.dic' version 2.4.1 from 2010-06-29.

Automatic conversion script
Id: cif_fix_enum 1527 2010-12-29 10:47:43Z saulius 

The following automatic conversions were performed:

'_symmetry_cell_setting' value 'Monoclinic' changed to 'monoclinic'
according to /home/saulius/struct/CIF-dictionaries/cif_core.dic
dictionary named 'cif_core.dic' version 2.4.1 from 2010-06-29.

Automatic conversion script
Id: cif_fix_values 1715 2011-07-08 13:25:40Z adriana 

The following automatic conversions were performed:

'_exptl_crystal_density_meas' value 'not measured' was changed to '?'
- the value is perceived as not measured.

Automatic conversion script
Id: cif_fix_values 3008 2015-01-20 13:52:24Z robertas 

The following automatic conversions were performed:

'_refine_ls_weighting_scheme' value 'calc w =
1/[\s^2^(Fo^2^)+(0.0716P)^2^+0.5960P] where P=(Fo^2^+2Fc^2^)/3' was
changed to 'calc'. New tag '_refine_ls_weighting_details' was
created. The value of the new tag was set to 'w =
1/[\s^2^(Fo^2^)+(0.0716P)^2^+0.5960P] where P=(Fo^2^+2Fc^2^)/3'.

Automatic conversion script
Id: cif_fix_values 3143 2015-03-26 13:38:13Z robertas 
;
_cod_original_sg_symbol_H-M 'P 21/c'
_cod_database_code 2005615

loop_
_symmetry_equiv_pos_as_xyz
'x, y, z'
'-x, y+1/2, -z+1/2'
'-x, -y, -z'
'x, -y-1/2, z-1/2'

loop_
_atom_site_aniso_label
_atom_site_aniso_U_11
_atom_site_aniso_U_22
_atom_site_aniso_U_33
_atom_site_aniso_U_12
_atom_site_aniso_U_13
_atom_site_aniso_U_23
F 0.0846(14) 0.191(3) 0.0636(12) -0.0153(14) 0.0367(11) -0.0127(15)
O1 0.0545(12) 0.128(2) 0.0556(12) 0.0188(13) 0.0156(10) -0.0217(12)
O2 0.0526(12) 0.094(2) 0.0721(13) -0.0104(12) 0.0306(10) -0.0117(11)
N1 0.0426(12) 0.0585(14) 0.0544(13) -0.0024(11) 0.0145(10) -0.0091(10)
N2 0.0444(12) 0.070(2) 0.0512(13) 0.0033(11) 0.0154(10) -0.0122(11)
C1 0.0377(13) 0.059(2) 0.0431(13) 0.0062(12) 0.0050(11) 0.0007(12)
C2 0.052(2) 0.078(2) 0.063(2) 0.000(2) 0.0202(14) -0.011(2)
C3 0.064(2) 0.082(2) 0.074(2) 0.010(2) 0.006(2) -0.025(2)
C4 0.086(2) 0.062(2) 0.060(2) -0.002(2) -0.007(2) -0.001(2)
C5 0.087(3) 0.085(3) 0.081(2) -0.016(2) 0.028(2) 0.005(2)
C6 0.063(2) 0.080(2) 0.076(2) -0.006(2) 0.033(2) -0.005(2)
C7 0.0446(15) 0.063(2) 0.062(2) 0.0052(14) 0.0101(13) -0.0007(13)
C8 0.0471(15) 0.065(2) 0.054(2) 0.0067(14) 0.0153(13) -0.0126(13)
C9 0.0501(15) 0.0476(15) 0.053(2) -0.0037(12) 0.0208(12) -0.0078(12)
C10 0.050(2) 0.049(2) 0.057(2) -0.0092(13) 0.0223(13) -0.0068(12)
C11 0.055(2) 0.051(2) 0.053(2) -0.0052(12) 0.0218(13) -0.0066(12)
C12 0.058(2) 0.0429(14) 0.0506(15) -0.0023(12) 0.0194(13) -0.0067(12)
C13 0.057(2) 0.061(2) 0.057(2) -0.0027(14) 0.0198(14) -0.0002(14)
C14 0.057(2) 0.071(2) 0.071(2) -0.004(2) 0.017(2) 0.0011(15)
C15 0.065(2) 0.067(2) 0.062(2) -0.001(2) 0.007(2) -0.001(2)
C16 0.080(2) 0.075(2) 0.051(2) -0.0013(15) 0.013(2) -0.005(2)
C17 0.067(2) 0.072(2) 0.054(2) -0.0049(15) 0.0277(15) -0.009(2)

loop_
_atom_site_label
_atom_site_type_symbol
_atom_site_fract_x
_atom_site_fract_y
_atom_site_fract_z
_atom_site_U_iso_or_equiv
F F 0.5492(2) 0.0574(4) 0.10106(12) 0.1100(9)
O1 O 0.6346(2) -0.0005(4) 0.57096(13) 0.0799(8)
O2 O 0.8216(2) 0.1232(3) 0.38575(13) 0.0706(6)
N1 N 0.7531(2) 0.0640(3) 0.49662(14) 0.0522(6)
N2 N 0.5782(2) 0.0575(3) 0.42271(14) 0.0553(6)
C1 C 0.8854(2) 0.2551(4) 0.6084(2) 0.0485(7)
C2 C 0.9683(2) 0.3531(5) 0.5941(2) 0.0642(8)
C3 C 0.9966(3) 0.5317(5) 0.6298(2) 0.0777(10)
C4 C 0.9420(3) 0.6100(5) 0.6808(2) 0.0773(10)
C5 C 0.8589(3) 0.5118(6) 0.6947(2) 0.0844(11)
C6 C 0.8309(3) 0.3358(5) 0.6587(2) 0.0706(9)
C7 C 0.8539(2) 0.0612(4) 0.5709(2) 0.0582(7)
C8 C 0.6524(2) 0.0364(4) 0.5038(2) 0.0557(7)
C9 C 0.6284(2) 0.0928(4) 0.3609(2) 0.0492(7)
C10 C 0.7456(2) 0.0976(4) 0.4114(2) 0.0512(7)
C11 C 0.5902(2) 0.1134(4) 0.2748(2) 0.0522(7)
C12 C 0.4797(2) 0.1054(4) 0.2147(2) 0.0503(7)
C13 C 0.3872(2) 0.1248(4) 0.2381(2) 0.0584(7)
C14 C 0.2851(2) 0.1156(5) 0.1769(2) 0.0675(8)
C15 C 0.2720(3) 0.0865(5) 0.0902(2) 0.0681(8)
C16 C 0.3614(3) 0.0681(5) 0.0640(2) 0.0710(9)
C17 C 0.4615(2) 0.0771(4) 0.1266(2) 0.0622(8)
HC2 H 1.0005 0.2843 0.5631 0.085(3)
HC3 H 1.0630 0.6063 0.6183 0.085(3)
HC4 H 0.9711 0.7461 0.7136 0.085(3)
HC5 H 0.8162 0.5683 0.7426 0.085(3)
HC6 H 0.7655 0.2580 0.6711 0.085(3)
HC7 H 0.8430 -0.0393 0.6134 0.085(3)
HC7' H 0.9221 0.0195 0.5529 0.085(3)
HC11 H 0.6503 0.1409 0.2448 0.085(3)
HC13 H 0.3869 0.1496 0.3007 0.085(3)
HC14 H 0.2182 0.0997 0.2017 0.085(3)
HC15 H 0.1957 0.0912 0.0304 0.085(3)
HC16 H 0.3598 0.0427 -0.0032 0.085(3)
HN2 H 0.5044 0.0289 0.4129 0.085(3)

loop_
_atom_type_symbol
_atom_type_description
_atom_type_scat_dispersion_real
_atom_type_scat_dispersion_imag
_atom_type_scat_source
F F 0.0171 0.0103 'International Tables Vol C Tables 4.2.6.8 and 6.1.1.4'
O O 0.0106 0.0060 'International Tables Vol C Tables 4.2.6.8 and 6.1.1.4'
N N 0.0061 0.0033 'International Tables Vol C Tables 4.2.6.8 and 6.1.1.4'
C C 0.0033 0.0016 'International Tables Vol C Tables 4.2.6.8 and 6.1.1.4'
H H 0.0000 0.0000 'International Tables Vol C Tables 4.2.6.8 and 6.1.1.4'

loop_
_geom_angle_atom_site_label_1
_geom_angle_atom_site_label_2
_geom_angle_atom_site_label_3
_geom_angle
_geom_angle_publ_flag
C10 N1 C8 111.0(2) yes
C10 N1 C7 125.1(2) yes
C8 N1 C7 123.8(2) yes
C8 N2 C9 111.1(2) yes
C2 C1 C6 119.1(3) no
C2 C1 C7 121.4(3) no
C6 C1 C7 119.5(3) no
C1 C2 C3 120.5(3) no
C4 C3 C2 119.8(3) no
C5 C4 C3 119.5(3) no
C4 C5 C6 120.3(3) no
C5 C6 C1 120.7(3) no
N1 C7 C1 111.9(2) yes
O1 C8 N2 127.0(2) yes
O1 C8 N1 125.4(3) yes
N2 C8 N1 107.5(2) yes
C11 C9 N2 132.5(2) yes
C11 C9 C10 122.7(2) yes
N2 C9 C10 104.8(2) yes
O2 C10 N1 125.3(3) yes
O2 C10 C9 129.1(3) yes
N1 C10 C9 105.6(2) yes
C9 C11 C12 130.3(2) yes
C17 C12 C13 115.4(3) no
C17 C12 C11 119.5(2) no
C13 C12 C11 125.1(2) no
C14 C13 C12 121.6(3) no
C15 C14 C13 120.4(3) no
C14 C15 C16 119.9(3) no
C17 C16 C15 118.0(3) no
F C17 C16 118.1(3) yes
F C17 C12 117.3(3) yes
C16 C17 C12 124.6(3) yes

loop_
_geom_bond_atom_site_label_1
_geom_bond_atom_site_label_2
_geom_bond_distance
_geom_bond_publ_flag
F C17 1.351(3) yes
O1 C8 1.216(3) yes
O2 C10 1.214(3) yes
N1 C10 1.374(3) yes
N1 C8 1.375(3) yes
N1 C7 1.465(3) yes
N2 C8 1.362(3) yes
N2 C9 1.392(3) yes
C1 C2 1.371(4) no
C1 C6 1.375(4) no
C1 C7 1.503(4) yes
C2 C3 1.389(5) no
C3 C4 1.377(5) no
C4 C5 1.372(5) no
C5 C6 1.373(5) no
C9 C11 1.327(4) yes
C9 C10 1.483(4) yes
C11 C12 1.455(4) yes
C12 C17 1.385(4) no
C12 C13 1.392(4) no
C13 C14 1.380(4) no
C14 C15 1.376(4) no
C15 C16 1.379(4) no
C16 C17 1.369(4) no
